data_7033103
loop_
_publ_author_name
'Falaise, Cl\'ement'
'Assen, Ayalew'
'Mihalcea, Ionut'
'Volkringer, Christophe'
'Mesbah, Adel'
'Dacheux, Nicolas'
'Loiseau, Thierry'

_publ_section_title
;
 Coordination polymers of uranium(iv) terephthalates.
;
_journal_issue 6
_journal_name_full 'Dalton transactions (Cambridge, England : 2003)'
_journal_page_first 2639
_journal_page_last 2649
_journal_paper_doi 10.1039/c4dt02343a
_journal_volume 44
_journal_year 2015
_chemical_formula_sum 'C18 H20 Cl N2 O8 U'
_chemical_formula_weight 665.84
_chemical_name_systematic
;
 ?
;
_space_group_IT_number 2
_symmetry_cell_setting triclinic
_symmetry_space_group_name_Hall '-P 1'
_symmetry_space_group_name_H-M 'P -1'
_atom_sites_solution_hydrogens geom
_atom_sites_solution_primary direct
_atom_sites_solution_secondary difmap
_audit_creation_method SHELXL-97
_cell_angle_alpha 84.216(4)
_cell_angle_beta 76.642(5)
_cell_angle_gamma 64.070(4)
_cell_formula_units_Z 2
_cell_length_a 9.7918(7)
_cell_length_b 9.9454(7)
_cell_length_c 12.7361(9)
_cell_measurement_reflns_used 6537
_cell_measurement_temperature 273(2)
_cell_measurement_theta_max 23.842
_cell_measurement_theta_min 2.591
_cell_volume 1085.25(14)
_computing_cell_refinement 'Bruker SMART/SAINT'
_computing_data_collection 'Bruker SMART'
_computing_data_reduction 'Bruker SMART/SAINT'
_computing_structure_refinement 'SHELXL-97 (Sheldrick, 2008)'
_computing_structure_solution 'SHELXS-97 (Sheldrick, 1997)'
_diffrn_ambient_temperature 273(2)
_diffrn_measured_fraction_theta_full 0.993
_diffrn_measured_fraction_theta_max 0.993
_diffrn_radiation_monochromator graphite
_diffrn_radiation_source 'fine-focus sealed tube'
_diffrn_radiation_type MoK\a
_diffrn_radiation_wavelength 0.71073
_diffrn_reflns_av_R_equivalents 0.0570
_diffrn_reflns_av_sigmaI/netI 0.0423
_diffrn_reflns_limit_h_max 11
_diffrn_reflns_limit_h_min -11
_diffrn_reflns_limit_k_max 12
_diffrn_reflns_limit_k_min -12
_diffrn_reflns_limit_l_max 15
_diffrn_reflns_limit_l_min -15
_diffrn_reflns_number 23817
_diffrn_reflns_theta_full 25.64
_diffrn_reflns_theta_max 25.64
_diffrn_reflns_theta_min 2.81
_exptl_absorpt_coefficient_mu 7.647
_exptl_absorpt_correction_T_max 0.7010
_exptl_absorpt_correction_T_min 0.4140
_exptl_absorpt_correction_type empirical
_exptl_absorpt_process_details sadabs
_exptl_crystal_colour color
_exptl_crystal_density_diffrn 2.038
_exptl_crystal_density_method 'not measured'
_exptl_crystal_description block
_exptl_crystal_F_000 630
_exptl_crystal_size_max 0.14
_exptl_crystal_size_mid 0.07
_exptl_crystal_size_min 0.06
_refine_diff_density_max 0.944
_refine_diff_density_min -0.771
_refine_diff_density_rms 0.130
_refine_ls_extinction_method none
_refine_ls_goodness_of_fit_ref 1.054
_refine_ls_hydrogen_treatment constr
_refine_ls_matrix_type full
_refine_ls_number_parameters 266
_refine_ls_number_reflns 4069
_refine_ls_number_restraints 10
_refine_ls_restrained_S_all 1.055
_refine_ls_R_factor_all 0.0328
_refine_ls_R_factor_gt 0.0272
_refine_ls_shift/su_max 0.001
_refine_ls_shift/su_mean 0.000
_refine_ls_structure_factor_coef Fsqd
_refine_ls_weighting_details 'calc w=1/[\s^2^(Fo^2^)+(0.0268P)^2^+0.7857P] where P=(Fo^2^+2Fc^2^)/3'
_refine_ls_weighting_scheme calc
_refine_ls_wR_factor_gt 0.0582
_refine_ls_wR_factor_ref 0.0597
_reflns_number_gt 3666
_reflns_number_total 4069
_reflns_threshold_expression >2\s(I)
_cod_data_source_file c4dt02343a2.cif
_cod_data_source_block 1
_cod_depositor_comments 'Adding full bibliography for 7033103--7033105.cif.'
_cod_original_cell_volume 1085.25(13)
_cod_original_sg_symbol_H-M P-1
_cod_database_code 7033103

loop_
_symmetry_equiv_pos_as_xyz
'x, y, z'
'-x, -y, -z'

loop_
_atom_site_label
_atom_site_type_symbol
_atom_site_fract_x
_atom_site_fract_y
_atom_site_fract_z
_atom_site_U_iso_or_equiv
_atom_site_adp_type
_atom_site_occupancy
_atom_site_symmetry_multiplicity
_atom_site_calc_flag
_atom_site_refinement_flags
_atom_site_disorder_assembly
_atom_site_disorder_group
U1 U 0.55948(2) 0.991669(19) 0.274885(14) 0.02114(7) Uani 1 1 d . A .
Cl Cl 0.81630(19) 0.9250(2) 0.35229(15) 0.0613(5) Uani 1 1 d . . .
O1 O 0.6430(5) 1.1858(4) 0.1880(3) 0.0409(10) Uani 1 1 d . A .
O2 O 0.4603(5) 1.1672(4) 0.1283(3) 0.0428(10) Uani 1 1 d . A .
O3 O 0.4772(4) 1.1786(4) 0.4053(3) 0.0305(8) Uani 1 1 d . . .
O4 O 0.7335(4) 0.7221(4) 0.2363(3) 0.0380(9) Uani 1 1 d . A .
O5 O 0.7496(5) 0.8801(4) 0.1068(3) 0.0411(10) Uani 1 1 d . A .
O6 O 0.4971(4) 0.8640(4) 0.4240(3) 0.0298(8) Uani 1 1 d . . .
O7 O 0.4433(4) 0.8752(4) 0.1899(3) 0.0375(9) Uani 1 1 d . . .
O8 O 0.2765(4) 1.1159(5) 0.3196(3) 0.0460(10) Uani 1 1 d D . .
N1 N 0.2371(5) 0.8652(5) 0.1482(4) 0.0374(11) Uani 1 1 d . . .
C1 C 0.4955(5) 1.3635(5) 0.4968(4) 0.0217(10) Uani 1 1 d . . .
C2 C 0.4922(6) 1.2153(5) 0.4923(4) 0.0237(11) Uani 1 1 d . . .
C3 C 0.5187(6) 1.4400(5) 0.4019(4) 0.0253(11) Uani 1 1 d . . .
H3 H 0.5317 1.3989 0.3358 0.030 Uiso 1 1 calc R . .
C4 C 0.4774(6) 1.4240(5) 0.5951(4) 0.0255(11) Uani 1 1 d . . .
H4 H 0.4626 1.3728 0.6588 0.031 Uiso 1 1 calc R . .
C5 C 0.7885(6) 0.7519(7) 0.1403(4) 0.0351(13) Uani 1 1 d . . .
C6 C 0.9012(6) 0.6221(6) 0.0676(4) 0.0365(13) Uani 1 1 d . A .
C7 C 0.9428(8) 0.6443(7) -0.0407(5) 0.0526(18) Uani 1 1 d . . .
H7 H 0.9054 0.7405 -0.0690 0.063 Uiso 1 1 calc R A .
C8 C 0.9591(8) 0.4771(7) 0.1087(5) 0.0523(17) Uani 1 1 d . . .
H8 H 0.9319 0.4612 0.1822 0.063 Uiso 1 1 calc R A .
C9 C 0.5219(7) 1.3710(6) 0.0617(4) 0.0351(13) Uani 1 1 d . A .
C10 C 0.5404(7) 1.2327(6) 0.1299(4) 0.0315(13) Uani 1 1 d . . .
C11 C 0.4161(7) 1.4202(6) -0.0051(5) 0.0385(14) Uani 1 1 d . . .
H11 H 0.3598 1.3666 -0.0089 0.046 Uiso 1 1 calc R A .
C12 C 0.6068(7) 1.4503(7) 0.0669(5) 0.0427(15) Uani 1 1 d . . .
H12 H 0.6786 1.4175 0.1112 0.051 Uiso 1 1 calc R A .
C13 C 0.3389(6) 0.9197(6) 0.1365(4) 0.0324(13) Uani 1 1 d . . .
H13 H 0.3338 0.9952 0.0861 0.039 Uiso 1 1 calc R . .
C14 C 0.2391(8) 0.7474(8) 0.2272(6) 0.068(2) Uani 1 1 d . . .
H14A H 0.1348 0.7685 0.2646 0.102 Uiso 1 1 d R . .
H14B H 0.2996 0.7431 0.2781 0.102 Uiso 1 1 d R . .
H14C H 0.2843 0.6530 0.1907 0.102 Uiso 1 1 d R . .
C15 C 0.1175(7) 0.9172(8) 0.0834(5) 0.0525(17) Uani 1 1 d . . .
H15A H 0.1261 0.8339 0.0458 0.079 Uiso 1 1 d R . .
H15B H 0.1316 0.9900 0.0321 0.079 Uiso 1 1 d R . .
H15C H 0.0166 0.9615 0.1298 0.079 Uiso 1 1 d R . .
N2A N 0.0325(14) 1.2826(15) 0.3921(9) 0.058(2) Uiso 0.460(9) 1 d PD A 1
C16A C 0.1831(16) 1.2335(17) 0.3668(12) 0.057(3) Uiso 0.460(9) 1 d PD A 1
H16A H 0.2243 1.2934 0.3863 0.068 Uiso 0.460(9) 1 calc PR A 1
C17A C -0.030(3) 1.173(2) 0.3843(19) 0.094(4) Uiso 0.460(9) 1 d PD A 1
H17A H -0.0829 1.1523 0.4528 0.141 Uiso 0.460(9) 1 d PR A 1
H17B H 0.0528 1.0822 0.3529 0.141 Uiso 0.460(9) 1 d PR A 1
H17C H -0.1021 1.2180 0.3372 0.141 Uiso 0.460(9) 1 d PR A 1
C18A C -0.078(3) 1.435(2) 0.435(2) 0.137(6) Uiso 0.460(9) 1 d PD A 1
H18A H -0.0768 1.4344 0.5105 0.205 Uiso 0.460(9) 1 d PR A 1
H18B H -0.1809 1.4545 0.4280 0.205 Uiso 0.460(9) 1 d PR A 1
H18C H -0.0499 1.5106 0.3987 0.205 Uiso 0.460(9) 1 d PR A 1
N2B N 0.0205(13) 1.2276(13) 0.3999(9) 0.058(2) Uiso 0.540(9) 1 d PD A 2
C16B C 0.1704(13) 1.1781(16) 0.3898(10) 0.057(3) Uiso 0.540(9) 1 d PD A 2
H16B H 0.1988 1.1956 0.4500 0.068 Uiso 0.540(9) 1 calc PR A 2
C17B C -0.040(2) 1.203(2) 0.3100(14) 0.094(4) Uiso 0.540(9) 1 d PD A 2
H17D H 0.0427 1.1746 0.2471 0.141 Uiso 0.540(9) 1 d PR A 2
H17E H -0.1232 1.2959 0.2966 0.141 Uiso 0.540(9) 1 d PR A 2
H17F H -0.0769 1.1269 0.3263 0.141 Uiso 0.540(9) 1 d PR A 2
C18B C -0.098(2) 1.325(3) 0.4907(16) 0.137(6) Uiso 0.540(9) 1 d PD A 2
H18D H -0.1281 1.2610 0.5426 0.205 Uiso 0.540(9) 1 d PR A 2
H18E H -0.1866 1.3976 0.4651 0.205 Uiso 0.540(9) 1 d PR A 2
H18F H -0.0542 1.3753 0.5241 0.205 Uiso 0.540(9) 1 d PR A 2

loop_
_atom_site_aniso_label
_atom_site_aniso_U_11
_atom_site_aniso_U_22
_atom_site_aniso_U_33
_atom_site_aniso_U_23
_atom_site_aniso_U_13
_atom_site_aniso_U_12
U1 0.02820(12) 0.01681(10) 0.01836(10) -0.00062(7) -0.00202(7) -0.01084(8)
Cl 0.0402(9) 0.0723(12) 0.0736(12) -0.0106(10) -0.0228(9) -0.0186(9)
O1 0.058(3) 0.035(2) 0.035(2) 0.0099(18) -0.012(2) -0.026(2)
O2 0.052(3) 0.039(2) 0.048(2) 0.022(2) -0.020(2) -0.030(2)
O3 0.049(2) 0.0242(19) 0.0239(18) -0.0034(15) -0.0072(17) -0.0202(18)
O4 0.041(2) 0.026(2) 0.033(2) -0.0036(17) 0.0040(18) -0.0070(18)
O5 0.047(2) 0.027(2) 0.034(2) -0.0082(18) 0.0121(18) -0.0103(19)
O6 0.050(2) 0.0204(18) 0.0236(18) 0.0012(15) -0.0031(17) -0.0215(18)
O7 0.042(2) 0.033(2) 0.044(2) -0.0060(18) -0.0154(19) -0.0170(19)
O8 0.029(2) 0.050(3) 0.046(2) -0.017(2) -0.0011(19) -0.005(2)
N1 0.040(3) 0.039(3) 0.038(3) 0.004(2) -0.012(2) -0.020(2)
C1 0.023(3) 0.017(2) 0.025(3) -0.001(2) -0.004(2) -0.009(2)
C2 0.025(3) 0.021(3) 0.023(3) -0.001(2) 0.003(2) -0.012(2)
C3 0.040(3) 0.021(3) 0.018(2) -0.001(2) -0.007(2) -0.016(2)
C4 0.038(3) 0.022(3) 0.020(2) 0.001(2) -0.007(2) -0.015(2)
C5 0.028(3) 0.038(3) 0.034(3) -0.014(3) 0.003(2) -0.011(3)
C6 0.036(3) 0.035(3) 0.034(3) -0.010(3) 0.002(3) -0.014(3)
C7 0.061(4) 0.030(3) 0.040(4) 0.000(3) 0.004(3) -0.003(3)
C8 0.060(4) 0.041(4) 0.037(3) -0.010(3) 0.011(3) -0.012(3)
C9 0.044(3) 0.030(3) 0.029(3) 0.001(2) 0.000(3) -0.018(3)
C10 0.051(4) 0.017(3) 0.023(3) 0.002(2) -0.007(3) -0.012(3)
C11 0.048(4) 0.035(3) 0.045(3) 0.013(3) -0.016(3) -0.028(3)
C12 0.056(4) 0.041(3) 0.044(3) 0.013(3) -0.023(3) -0.030(3)
C13 0.038(3) 0.026(3) 0.033(3) -0.007(2) -0.005(3) -0.014(3)
C14 0.060(5) 0.069(5) 0.082(5) 0.033(4) -0.021(4) -0.038(4)
C15 0.045(4) 0.058(4) 0.060(4) 0.006(4) -0.021(3) -0.022(3)

loop_
_atom_type_symbol
_atom_type_description
_atom_type_scat_dispersion_real
_atom_type_scat_dispersion_imag
_atom_type_scat_source
C C 0.0030 0.0020 'International Tables Vol C Tables 4.2.6.8 and 6.1.1.4'
H H 0.0000 0.0000 'International Tables Vol C Tables 4.2.6.8 and 6.1.1.4'
Cl Cl 0.1480 0.1590 'International Tables Vol C Tables 4.2.6.8 and 6.1.1.4'
N N 0.0060 0.0030 'International Tables Vol C Tables 4.2.6.8 and 6.1.1.4'
O O 0.0110 0.0060 'International Tables Vol C Tables 4.2.6.8 and 6.1.1.4'
U U -9.6770 9.6650 'International Tables Vol C Tables 4.2.6.8 and 6.1.1.4'

loop_
_geom_angle_atom_site_label_1
_geom_angle_atom_site_label_2
_geom_angle_atom_site_label_3
_geom_angle
_geom_angle_site_symmetry_1
_geom_angle_site_symmetry_3
O6 U1 O3 81.55(11) . .
O6 U1 O7 83.53(12) . .
O3 U1 O7 137.56(13) . .
O6 U1 O8 76.75(14) . .
O3 U1 O8 70.38(13) . .
O7 U1 O8 67.58(13) . .
O6 U1 O5 126.29(12) . .
O3 U1 O5 143.55(13) . .
O7 U1 O5 74.77(13) . .
O8 U1 O5 133.01(13) . .
O6 U1 O1 151.53(12) . .
O3 U1 O1 72.98(12) . .
O7 U1 O1 124.04(13) . .
O8 U1 O1 105.53(14) . .
O5 U1 O1 73.40(13) . .
O6 U1 O2 145.42(13) . .
O3 U1 O2 95.49(13) . .
O7 U1 O2 75.60(13) . .
O8 U1 O2 69.93(14) . .
O5 U1 O2 74.38(14) . .
O1 U1 O2 52.11(13) . .
O6 U1 O4 74.09(12) . .
O3 U1 O4 142.10(12) . .
O7 U1 O4 68.24(13) . .
O8 U1 O4 128.93(13) . .
O5 U1 O4 52.30(12) . .
O1 U1 O4 119.91(13) . .
O2 U1 O4 120.94(13) . .
O6 U1 Cl 83.76(10) . .
O3 U1 Cl 76.26(10) . .
O7 U1 Cl 140.83(10) . .
O8 U1 Cl 143.31(10) . .
O5 U1 Cl 83.47(11) . .
O1 U1 Cl 78.12(10) . .
O2 U1 Cl 129.26(10) . .
O4 U1 Cl 72.66(10) . .
O6 U1 C5 100.79(15) . .
O3 U1 C5 153.27(15) . .
O7 U1 C5 68.75(14) . .
O8 U1 C5 136.27(15) . .
O5 U1 C5 25.52(14) . .
O1 U1 C5 96.53(15) . .
O2 U1 C5 96.97(16) . .
O4 U1 C5 26.80(14) . .
Cl U1 C5 77.53(12) . .
O6 U1 C10 159.62(14) . .
O3 U1 C10 82.53(13) . .
O7 U1 C10 99.94(15) . .
O8 U1 C10 85.97(16) . .
O5 U1 C10 73.66(14) . .
O1 U1 C10 26.75(14) . .
O2 U1 C10 25.45(14) . .
O4 U1 C10 125.96(13) . .
Cl U1 C10 104.68(13) . .
C5 U1 C10 99.16(16) . .
C10 O1 U1 92.5(3) . .
C10 O2 U1 93.8(3) . .
C2 O3 U1 147.7(3) . .
C5 O4 U1 91.6(3) . .
C5 O5 U1 93.9(3) . .
C2 O6 U1 161.0(3) 2_676 .
C13 O7 U1 135.5(3) . .
C16B O8 C16A 30.9(9) . .
C16B O8 U1 142.7(7) . .
C16A O8 U1 132.9(8) . .
C13 N1 C14 120.6(5) . .
C13 N1 C15 122.3(5) . .
C14 N1 C15 117.2(5) . .
C4 C1 C3 119.8(4) . .
C4 C1 C2 120.3(4) . .
C3 C1 C2 119.9(4) . .
O6 C2 O3 124.2(4) 2_676 .
O6 C2 C1 117.9(4) 2_676 .
O3 C2 C1 118.0(4) . .
C4 C3 C1 120.5(4) 2_686 .
C3 C4 C1 119.7(5) 2_686 .
O5 C5 O4 122.1(5) . .
O5 C5 C6 120.4(5) . .
O4 C5 C6 117.5(5) . .
O5 C5 U1 60.5(3) . .
O4 C5 U1 61.6(3) . .
C6 C5 U1 176.0(4) . .
C7 C6 C8 119.1(5) . .
C7 C6 C5 120.3(5) . .
C8 C6 C5 120.5(5) . .
C6 C7 C8 120.1(6) . 2_765
C7 C8 C6 120.7(6) 2_765 .
C11 C9 C12 119.8(5) . .
C11 C9 C10 119.1(5) . .
C12 C9 C10 121.1(5) . .
O2 C10 O1 121.2(5) . .
O2 C10 C9 120.7(5) . .
O1 C10 C9 118.2(5) . .
O2 C10 U1 60.8(3) . .
O1 C10 U1 60.7(3) . .
C9 C10 U1 174.6(4) . .
C9 C11 C12 120.6(5) . 2_685
C9 C12 C11 119.7(5) . 2_685
O7 C13 N1 123.2(5) . .
C16A N2A C17A 116.4(14) . .
C16A N2A C18A 125.1(15) . .
C17A N2A C18A 118.3(16) . .
O8 C16A N2A 126.6(14) . .
C16B N2B C17B 118.9(12) . .
C16B N2B C18B 124.1(13) . .
C17B N2B C18B 116.6(14) . .
O8 C16B N2B 132.8(13) . .

loop_
_geom_bond_atom_site_label_1
_geom_bond_atom_site_label_2
_geom_bond_distance
_geom_bond_site_symmetry_2
U1 O6 2.291(3) .
U1 O3 2.358(3) .
U1 O7 2.404(4) .
U1 O8 2.439(4) .
U1 O5 2.472(3) .
U1 O1 2.480(4) .
U1 O2 2.485(4) .
U1 O4 2.493(4) .
U1 Cl 2.7001(16) .
U1 C5 2.833(5) .
U1 C10 2.840(5) .
O1 C10 1.280(6) .
O2 C10 1.223(6) .
O3 C2 1.259(6) .
O4 C5 1.278(6) .
O5 C5 1.223(7) .
O6 C2 1.256(6) 2_676
O7 C13 1.253(6) .
O8 C16B 1.175(11) .
O8 C16A 1.232(13) .
N1 C13 1.302(7) .
N1 C14 1.462(8) .
N1 C15 1.467(7) .
C1 C4 1.385(6) .
C1 C3 1.390(7) .
C1 C2 1.495(6) .
C2 O6 1.256(6) 2_676
C3 C4 1.375(6) 2_686
C4 C3 1.375(6) 2_686
C5 C6 1.505(7) .
C6 C7 1.370(8) .
C6 C8 1.394(8) .
C7 C8 1.393(8) 2_765
C8 C7 1.393(8) 2_765
C9 C11 1.385(8) .
C9 C12 1.389(8) .
C9 C10 1.514(7) .
C11 C12 1.397(7) 2_685
C12 C11 1.397(7) 2_685
N2A C16A 1.303(14) .
N2A C17A 1.482(15) .
N2A C18A 1.491(15) .
N2B C16B 1.306(13) .
N2B C17B 1.488(14) .
N2B C18B 1.497(14) .
